data_7127820
loop_
_publ_author_name
'Knight, Brian J.'
'Tolchin, Zachary A.'
'Smith, Joel M.'

_publ_section_title
;
 A predictive model for additions to <i>N</i>-alkyl pyridiniums.
;
_journal_issue 21
_journal_name_full 'Chemical communications (Cambridge, England)'
_journal_page_first 2693
_journal_page_last 2696
_journal_paper_doi 10.1039/d1cc00056j
_journal_volume 57
_journal_year 2021
_chemical_formula_moiety '2(C14 H19 Br N O4), Br'
_chemical_formula_sum 'C28 H38 Br3 N2 O8'
_chemical_formula_weight 770.33
_space_group_crystal_system triclinic
_space_group_IT_number 2
_space_group_name_Hall '-P 1'
_space_group_name_H-M_alt 'P -1'
_atom_sites_solution_hydrogens geom
_atom_sites_solution_primary dual
_audit_block_doi 10.5517/ccdc.csd.cc269gdd
_audit_creation_date 2019-12-05
_audit_creation_method
;
Olex2 1.3-ac4
(compiled 2019.10.09 svn.r3662 for Rigaku Oxford Diffraction, GUI svn.r5959)
;
_audit_update_record
;
2020-10-01 deposited with the CCDC.	2021-01-11 downloaded from the CCDC.
;
_cell_angle_alpha 113.1790(10)
_cell_angle_beta 99.6000(10)
_cell_angle_gamma 103.8560(10)
_cell_formula_units_Z 2
_cell_length_a 10.89440(10)
_cell_length_b 13.39160(10)
_cell_length_c 14.63390(10)
_cell_measurement_reflns_used 30741
_cell_measurement_temperature 150.00(10)
_cell_measurement_theta_max 77.5630
_cell_measurement_theta_min 3.4170
_cell_volume 1822.23(3)
_computing_cell_refinement 'CrysAlisPro 1.171.40.45a (Rigaku OD, 2019)'
_computing_data_collection 'CrysAlisPro 1.171.40.45a (Rigaku OD, 2019)'
_computing_data_reduction 'CrysAlisPro 1.171.40.45a (Rigaku OD, 2019)'
_computing_molecular_graphics 'Olex2 1.3-ac4 (Dolomanov et al., 2009)'
_computing_publication_material 'Olex2 1.3-ac4 (Dolomanov et al., 2009)'
_computing_structure_refinement 'ShelXL 2018/3 (Sheldrick, 2015)'
_computing_structure_solution 'SHELXT 2018/2 (Sheldrick, 2018)'
_diffrn_ambient_environment N~2~
_diffrn_ambient_temperature 150.00(10)
_diffrn_detector 'CCD plate'
_diffrn_detector_area_resol_mean 10.0000
_diffrn_detector_type HyPix
_diffrn_measured_fraction_theta_full 1.000
_diffrn_measured_fraction_theta_max 0.986
_diffrn_measurement_details
;
List of Runs (angles in degrees, time in seconds):

  # Type    Start    End  Width  t~exp~   \w     \q     \k     \f   Frames
#--------------------------------------------------------------------------
  1  \w    -54.00  25.00   0.50    0.10    --  -47.12  48.00 128.00  158
  2  \w   -118.00 -33.00   0.50    0.10    --  -47.12 -48.00 -19.00  170
  3  \w    -24.00  54.00   0.50    0.10    --   47.12 -48.00 -19.00  156
  4  \w     34.00 119.00   0.50    0.10    --   47.12  48.00 128.00  170
  5  \w    -54.00 -14.00   0.50    0.50    --  -86.25  48.00 128.00   80
  6  \w   -159.00 -72.00   0.50    0.50    --  -86.25 -48.00 -19.00  174
  7  \w     94.00 178.00   0.50    0.50    --  107.75  48.00 128.00  168
  8  \w   -119.00 -73.00   0.50    0.10    --  -47.12-125.00  90.00   92
  9  \w    -70.00  26.00   0.50    0.10    --  -47.12  77.00-180.00  192
 10  \w   -119.00 -73.00   0.50    0.10    --  -47.12-125.00 -90.00   92
 11  \w     34.00  95.00   0.50    0.10    --   47.12-125.00   0.00  122
 12  \w    -86.00 -13.00   0.50    0.50    --  -86.25 125.00-180.00  146
 13  \w     45.00 126.00   0.50    0.50    --  107.75-145.00-125.59  162
 14  \w     35.00  71.00   0.50    0.50    --  107.75 -61.00   0.00   72
 15  \w     35.00  71.00   0.50    0.50    --  107.75 -61.00-150.00   72
 16  \w     35.00 107.00   0.50    0.50    --  107.75-105.00 -20.45  144
 17  \w     35.00 107.00   0.50    0.50    --  107.75-102.00-130.53  144
 18  \w     35.00 106.00   0.50    0.50    --  107.75 -94.00  90.00  142
 19  \w     85.00 178.00   0.50    0.50    --  107.75  76.00  48.46  186
 20  \w     35.00 112.00   0.50    0.50    --  107.75-125.00  90.00  154
 21  \w     42.00 122.00   0.50    0.50    --  107.75-139.00 124.32  160
 22  \w     35.00 106.00   0.50    0.50    --  107.75 -77.00  90.00  142
 23  \w     95.00 178.00   0.50    0.50    --  107.75  45.00 -30.00  166
 24  \w     35.00  71.00   0.50    0.50    --  107.75 -61.00 150.00   72
 25  \w     95.00 178.00   0.50    0.50    --  107.75 125.00   0.00  166
 26  \w     95.00 178.00   0.50    0.50    --  107.75  30.00 -60.00  166
 27  \w     95.00 178.00   0.50    0.50    --  107.75  45.00   0.00  166
 28  \w     35.00 112.00   0.50    0.50    --  107.75-125.00-120.00  154
 29  \w     35.00 106.00   0.50    0.50    --  107.75 -94.00  60.00  142
 30  \w     35.00 106.00   0.50    0.50    --  107.75 -77.00 150.00  142
 31  \w     94.00 178.00   0.50    0.50    --  107.75  15.00 120.00  168
 32  \w     35.00  71.00   0.50    0.50    --  107.75 -61.00-120.00   72
 33  \w     35.00 108.00   0.50    0.50    --  107.75-111.00 -64.38  146
 34  \w     94.00 178.00   0.50    0.50    --  107.75  15.00  90.00  168
 35  \w     35.00 106.00   0.50    0.50    --  107.75 -94.00 -30.00  142
 36  \w     49.00  82.00   0.50    0.50    --  107.75-125.00 150.00   66
 37  \w     87.00 112.00   0.50    0.50    --  107.75-125.00 150.00   50
 38  \w     49.00 105.00   0.50    0.50    --  107.75 -94.00   0.00  112
 39  \w    104.00 176.00   0.50    0.50    --  107.75  45.00 -60.00  144
 40  \w     88.00 133.00   0.50    0.50    --  107.75  77.00   0.00   90
 41  \w    152.00 178.00   0.50    0.50    --  107.75  77.00   0.00   52
 42  \w     44.00  74.00   0.50    0.50    --  107.75 -77.00-150.00   60
 43  \w     39.00  65.00   0.50    0.50    --  107.75 -97.00 141.93   52
 44  \w     69.00  95.00   0.50    0.50    --  107.75 -97.00 141.93   52
 45  \w     35.00  60.00   0.50    0.50    --  107.75 -61.00 120.00   50
 46  \w     72.00 106.00   0.50    0.50    --  107.75 -94.00-120.00   68
 47  \w     59.00  99.00   0.50    0.50    --  107.75 -94.00 -60.00   80
 48  \w     59.00 102.00   0.50    0.50    --  107.75 -94.00  30.00   86
 49  \w     35.00 112.00   0.50    0.50    --  107.75-125.00 -30.00  154
;
_diffrn_measurement_device 'four-circle diffractometer'
_diffrn_measurement_device_type 'XtaLAB Synergy, Dualflex, HyPix'
_diffrn_measurement_method '\w scans'
_diffrn_orient_matrix_type 'CrysAlisPro convention (1999,Acta A55,543-557)'
_diffrn_orient_matrix_UB_11 -0.1209388000
_diffrn_orient_matrix_UB_12 0.0036087000
_diffrn_orient_matrix_UB_13 0.0411578000
_diffrn_orient_matrix_UB_21 0.0582668000
_diffrn_orient_matrix_UB_22 0.1326801000
_diffrn_orient_matrix_UB_23 0.0580523000
_diffrn_orient_matrix_UB_31 -0.0719431000
_diffrn_orient_matrix_UB_32 0.0066800000
_diffrn_orient_matrix_UB_33 -0.0963161000
_diffrn_radiation_monochromator mirror
_diffrn_radiation_probe x-ray
_diffrn_radiation_type 'Cu K\a'
_diffrn_radiation_wavelength 1.54184
_diffrn_reflns_av_R_equivalents 0.0643
_diffrn_reflns_av_unetI/netI 0.0394
_diffrn_reflns_Laue_measured_fraction_full 1.000
_diffrn_reflns_Laue_measured_fraction_max 0.986
_diffrn_reflns_limit_h_max 13
_diffrn_reflns_limit_h_min -13
_diffrn_reflns_limit_k_max 16
_diffrn_reflns_limit_k_min -16
_diffrn_reflns_limit_l_max 12
_diffrn_reflns_limit_l_min -18
_diffrn_reflns_number 39990
_diffrn_reflns_point_group_measured_fraction_full 1.000
_diffrn_reflns_point_group_measured_fraction_max 0.986
_diffrn_reflns_theta_full 67.684
_diffrn_reflns_theta_max 77.893
_diffrn_reflns_theta_min 3.436
_diffrn_source 'micro-focus sealed X-ray tube'
_diffrn_source_type 'PhotonJet (Cu) X-ray Source'
_exptl_absorpt_coefficient_mu 4.469
_exptl_absorpt_correction_T_max 1.000
_exptl_absorpt_correction_T_min 0.487
_exptl_absorpt_correction_type gaussian
_exptl_absorpt_process_details
;
CrysAlisPro 1.171.40.45a (Rigaku Oxford Diffraction, 2019)
Numerical absorption correction based on gaussian integration over
			a multifaceted crystal model
Empirical absorption correction using spherical harmonics,
 implemented in SCALE3 ABSPACK scaling algorithm.
;
_exptl_crystal_density_diffrn 1.404
_exptl_crystal_description block
_exptl_crystal_F_000 778
_exptl_crystal_size_max 0.304
_exptl_crystal_size_mid 0.202
_exptl_crystal_size_min 0.166
_refine_diff_density_max 0.844
_refine_diff_density_min -1.135
_refine_diff_density_rms 0.110
_refine_ls_extinction_method none
_refine_ls_goodness_of_fit_ref 1.028
_refine_ls_hydrogen_treatment constr
_refine_ls_matrix_type full
_refine_ls_number_parameters 374
_refine_ls_number_reflns 7684
_refine_ls_number_restraints 0
_refine_ls_restrained_S_all 1.028
_refine_ls_R_factor_all 0.0438
_refine_ls_R_factor_gt 0.0422
_refine_ls_shift/su_max 0.001
_refine_ls_shift/su_mean 0.000
_refine_ls_structure_factor_coef Fsqd
_refine_ls_weighting_details 'w=1/[\s^2^(Fo^2^)+(0.0693P)^2^+3.0573P] where P=(Fo^2^+2Fc^2^)/3'
_refine_ls_weighting_scheme calc
_refine_ls_wR_factor_gt 0.1210
_refine_ls_wR_factor_ref 0.1226
_reflns_Friedel_coverage 0.000
_reflns_number_gt 7244
_reflns_number_total 7684
_reflns_threshold_expression 'I > 2\s(I)'
_cod_data_source_file d1cc00056j2.cif
_cod_data_source_block bk-2
_cod_depositor_comments 'Adding full bibliography for 7127820.cif.'
_cod_original_cell_volume 1822.22(3)
_cod_database_code 7127820
_shelx_shelxl_version_number 2018/3
_chemical_oxdiff_formula 'C12 H20 Br N O4'
_chemical_oxdiff_usercomment '0.8, Cu 0.1 and 0.5, 150 K'
_shelx_space_group_comment
;
The symmetry employed for this shelxl refinement is uniquely defined
by the following loop, which should always be used as a source of
symmetry information in preference to the above space-group names.
They are only intended as comments.
;
_shelx_estimated_absorpt_t_max 0.524
_shelx_estimated_absorpt_t_min 0.344
_reflns_odcompleteness_completeness 99.84
_reflns_odcompleteness_iscentric 1
_reflns_odcompleteness_theta 74.33
_olex2_refinement_description
;
1. Fixed Uiso
 At 1.2 times of:
  All C(H) groups, All C(H,H) groups
 At 1.5 times of:
  All C(H,H,H) groups
2.a Ternary CH refined with riding coordinates:
 C11(H11), C25(H25)
2.b Secondary CH2 refined with riding coordinates:
 C9(H9A,H9B), C10(H10A,H10B), C12(H12A,H12B), C13(H13A,H13B), C14(H14A,H14B),
 C23(H23A,H23B), C24(H24A,H24B), C26(H26A,H26B), C27(H27A,H27B), C28(H28A,H28B)
2.c Aromatic/amide H refined with riding coordinates:
 C2(H2), C6(H6), C16(H16), C20(H20)
2.d Idealised Me refined as rotating group:
 C5(H5A,H5B,H5C), C8(H8A,H8B,H8C), C19(H19A,H19B,H19C), C21(H21A,H21B,H21C)
;
_smtbx_masks_void_probe_radius 1.2
_smtbx_masks_void_truncation_radius 1.2
_olex2_submission_special_instructions 'No special instructions were received'
_oxdiff_exptl_absorpt_empirical_details
;
Empirical correction (ABSPACK) includes:
- Absorption correction using spherical harmonics
- Frame scaling
;
_oxdiff_exptl_absorpt_empirical_full_max 3.031
_oxdiff_exptl_absorpt_empirical_full_min 0.345

loop_
_space_group_symop_operation_xyz
'x, y, z'
'-x, -y, -z'

loop_
_atom_site_label
_atom_site_type_symbol
_atom_site_fract_x
_atom_site_fract_y
_atom_site_fract_z
_atom_site_U_iso_or_equiv
_atom_site_adp_type
_atom_site_occupancy
_atom_site_site_symmetry_order
_atom_site_calc_flag
_atom_site_refinement_flags_posn
_atom_site_refinement_flags_adp
_atom_site_refinement_flags_occupancy
_atom_site_disorder_assembly
_atom_site_disorder_group
Br1 Br -0.22448(3) 0.08272(3) 0.04590(2) 0.02584(9) Uani 1 1 d . . . . .
O5 O -0.66110(19) 0.11497(18) 0.16373(15) 0.0234(4) Uani 1 1 d . . . . .
O6 O -0.45415(18) 0.16101(18) 0.27514(15) 0.0229(4) Uani 1 1 d . . . . .
O7 O 0.0732(2) 0.1019(2) 0.39449(18) 0.0366(5) Uani 1 1 d . . . . .
O8 O 0.0787(2) 0.2641(2) 0.52578(16) 0.0325(5) Uani 1 1 d . . . . .
N1 N -0.1870(2) 0.32140(19) 0.34059(18) 0.0207(4) Uani 1 1 d . . . . .
C1 C -0.1735(3) 0.1732(2) 0.1913(2) 0.0194(5) Uani 1 1 d . . . . .
C2 C -0.0861(3) 0.1487(2) 0.2526(2) 0.0214(5) Uani 1 1 d . . . . .
H2 H -0.051458 0.088882 0.222090 0.026 Uiso 1 1 calc R U . . .
C3 C -0.0502(3) 0.2137(2) 0.3596(2) 0.0212(5) Uani 1 1 d . . . . .
C4 C 0.0414(3) 0.1863(3) 0.4274(2) 0.0249(6) Uani 1 1 d . . . . .
C5 C 0.1613(4) 0.2407(4) 0.5985(3) 0.0456(9) Uani 1 1 d . . . . .
H5A H 0.116854 0.163749 0.590882 0.068 Uiso 1 1 calc R U . . .
H5B H 0.176110 0.298567 0.669730 0.068 Uiso 1 1 calc R U . . .
H5C H 0.246341 0.243947 0.583972 0.068 Uiso 1 1 calc R U . . .
C6 C -0.1007(3) 0.3006(2) 0.4022(2) 0.0200(5) Uani 1 1 d . . . . .
H6 H -0.074551 0.346169 0.475446 0.024 Uiso 1 1 calc R U . . .
C7 C -0.2271(2) 0.2596(2) 0.2352(2) 0.0191(5) Uani 1 1 d . . . . .
C8 C -0.2336(3) 0.4181(3) 0.3928(2) 0.0273(6) Uani 1 1 d . . . . .
H8A H -0.201487 0.479155 0.372936 0.041 Uiso 1 1 calc R U . . .
H8B H -0.199707 0.448633 0.468350 0.041 Uiso 1 1 calc R U . . .
H8C H -0.330461 0.390616 0.371897 0.041 Uiso 1 1 calc R U . . .
C9 C -0.3265(3) 0.2849(2) 0.1702(2) 0.0214(5) Uani 1 1 d . . . . .
H9A H -0.296088 0.286664 0.110562 0.026 Uiso 1 1 calc R U . . .
H9B H -0.329196 0.362535 0.212622 0.026 Uiso 1 1 calc R U . . .
C10 C -0.4677(3) 0.1969(3) 0.1284(2) 0.0223(5) Uani 1 1 d . . . . .
H10A H -0.523819 0.215479 0.081182 0.027 Uiso 1 1 calc R U . . .
H10B H -0.464677 0.119101 0.086928 0.027 Uiso 1 1 calc R U . . .
C11 C -0.5314(2) 0.1939(2) 0.2120(2) 0.0184(5) Uani 1 1 d . . . . .
H11 H -0.533754 0.272400 0.255184 0.022 Uiso 1 1 calc R U . . .
C12 C -0.5077(3) 0.1572(3) 0.3573(2) 0.0313(7) Uani 1 1 d . . . . .
H12A H -0.502886 0.235725 0.405006 0.038 Uiso 1 1 calc R U . . .
H12B H -0.454761 0.129373 0.397559 0.038 Uiso 1 1 calc R U . . .
C13 C -0.6502(3) 0.0775(3) 0.3132(3) 0.0303(6) Uani 1 1 d . . . . .
H13A H -0.654022 -0.003347 0.275331 0.036 Uiso 1 1 calc R U . . .
H13B H -0.690058 0.083679 0.370424 0.036 Uiso 1 1 calc R U . . .
C14 C -0.7270(3) 0.1104(3) 0.2400(2) 0.0255(6) Uani 1 1 d . . . . .
H14A H -0.817241 0.053038 0.204801 0.031 Uiso 1 1 calc R U . . .
H14B H -0.734796 0.186674 0.280001 0.031 Uiso 1 1 calc R U . . .
Br2 Br 0.77236(3) 0.08095(2) 0.53187(2) 0.02375(9) Uani 1 1 d . . . . .
O1 O 0.34751(19) 0.11589(18) 0.67320(14) 0.0230(4) Uani 1 1 d . . . . .
O2 O 0.56075(19) 0.17692(18) 0.78103(15) 0.0235(4) Uani 1 1 d . . . . .
O3 O 1.0735(2) 0.1131(2) 0.88402(17) 0.0326(5) Uani 1 1 d . . . . .
O4 O 1.0681(2) 0.27091(19) 1.01531(16) 0.0321(5) Uani 1 1 d . . . . .
N2 N 0.8204(2) 0.33466(19) 0.82124(18) 0.0202(4) Uani 1 1 d . . . . .
C15 C 0.8276(2) 0.1786(2) 0.67611(19) 0.0186(5) Uani 1 1 d . . . . .
C16 C 0.9154(3) 0.1569(2) 0.7396(2) 0.0212(5) Uani 1 1 d . . . . .
H16 H 0.949870 0.096506 0.710611 0.025 Uiso 1 1 calc R U . . .
C17 C 0.9524(3) 0.2246(2) 0.8463(2) 0.0198(5) Uani 1 1 d . . . . .
C18 C 1.0396(3) 0.1963(2) 0.9162(2) 0.0228(5) Uani 1 1 d . . . . .
C19 C 1.1478(4) 0.2474(4) 1.0895(3) 0.0450(9) Uani 1 1 d . . . . .
H19A H 1.108538 0.166948 1.075253 0.068 Uiso 1 1 calc R U . . .
H19B H 1.150717 0.298603 1.160203 0.068 Uiso 1 1 calc R U . . .
H19C H 1.237689 0.260966 1.083146 0.068 Uiso 1 1 calc R U . . .
C20 C 0.9055(3) 0.3151(2) 0.8858(2) 0.0203(5) Uani 1 1 d . . . . .
H20 H 0.932983 0.363895 0.958568 0.024 Uiso 1 1 calc R U . . .
C21 C 0.7790(3) 0.4363(2) 0.8692(2) 0.0272(6) Uani 1 1 d . . . . .
H21A H 0.809775 0.491248 0.842335 0.041 Uiso 1 1 calc R U . . .
H21B H 0.817574 0.473429 0.944792 0.041 Uiso 1 1 calc R U . . .
H21C H 0.682414 0.411492 0.852022 0.041 Uiso 1 1 calc R U . . .
C22 C 0.7746(3) 0.2660(2) 0.7171(2) 0.0189(5) Uani 1 1 d . . . . .
C23 C 0.6650(3) 0.2808(2) 0.6516(2) 0.0200(5) Uani 1 1 d . . . . .
H23A H 0.686396 0.276401 0.587268 0.024 Uiso 1 1 calc R U . . .
H23B H 0.659575 0.358348 0.690251 0.024 Uiso 1 1 calc R U . . .
C24 C 0.5296(3) 0.1891(2) 0.6221(2) 0.0213(5) Uani 1 1 d . . . . .
H24A H 0.465275 0.195888 0.570359 0.026 Uiso 1 1 calc R U . . .
H24B H 0.537528 0.111711 0.588587 0.026 Uiso 1 1 calc R U . . .
C25 C 0.4757(2) 0.1983(2) 0.71294(19) 0.0183(5) Uani 1 1 d . . . . .
H25 H 0.471339 0.277490 0.750017 0.022 Uiso 1 1 calc R U . . .
C26 C 0.5155(3) 0.1856(3) 0.8703(2) 0.0335(7) Uani 1 1 d . . . . .
H26A H 0.517674 0.265421 0.910925 0.040 Uiso 1 1 calc R U . . .
H26B H 0.574930 0.167244 0.915616 0.040 Uiso 1 1 calc R U . . .
C27 C 0.3757(3) 0.1024(3) 0.8351(2) 0.0304(6) Uani 1 1 d . . . . .
H27A H 0.375542 0.021987 0.803763 0.036 Uiso 1 1 calc R U . . .
H27B H 0.340802 0.114995 0.895459 0.036 Uiso 1 1 calc R U . . .
C28 C 0.2895(3) 0.1219(3) 0.7561(2) 0.0256(6) Uani 1 1 d . . . . .
H28A H 0.200464 0.062540 0.727251 0.031 Uiso 1 1 calc R U . . .
H28B H 0.279707 0.198515 0.790158 0.031 Uiso 1 1 calc R U . . .
Br3 Br 0.93600(4) 0.49918(3) 0.67702(3) 0.03947(11) Uani 1 1 d . . . . .

loop_
_atom_site_aniso_label
_atom_site_aniso_U_11
_atom_site_aniso_U_22
_atom_site_aniso_U_33
_atom_site_aniso_U_23
_atom_site_aniso_U_13
_atom_site_aniso_U_12
Br1 0.02951(16) 0.03110(16) 0.01578(14) 0.00808(12) 0.00705(11) 0.01240(12)
O5 0.0173(9) 0.0295(10) 0.0181(9) 0.0085(8) 0.0019(7) 0.0052(8)
O6 0.0184(9) 0.0347(11) 0.0211(9) 0.0185(8) 0.0036(7) 0.0095(8)
O7 0.0436(13) 0.0366(12) 0.0304(11) 0.0110(10) 0.0051(10) 0.0260(11)
O8 0.0354(11) 0.0357(12) 0.0197(10) 0.0064(9) -0.0034(8) 0.0191(10)
N1 0.0165(10) 0.0176(10) 0.0222(11) 0.0054(9) 0.0017(8) 0.0053(8)
C1 0.0173(11) 0.0198(12) 0.0177(12) 0.0072(10) 0.0038(9) 0.0039(9)
C2 0.0202(12) 0.0207(12) 0.0222(13) 0.0075(10) 0.0073(10) 0.0082(10)
C3 0.0170(11) 0.0221(12) 0.0205(12) 0.0082(10) 0.0023(10) 0.0046(10)
C4 0.0208(12) 0.0285(14) 0.0220(13) 0.0097(11) 0.0025(10) 0.0083(11)
C5 0.0427(19) 0.060(2) 0.0301(17) 0.0177(16) -0.0043(14) 0.0261(18)
C6 0.0169(11) 0.0196(12) 0.0176(12) 0.0048(10) 0.0013(9) 0.0048(10)
C7 0.0167(11) 0.0183(12) 0.0202(12) 0.0085(10) 0.0042(9) 0.0035(9)
C8 0.0251(13) 0.0231(13) 0.0266(14) 0.0040(11) 0.0038(11) 0.0113(11)
C9 0.0227(12) 0.0237(13) 0.0241(13) 0.0153(11) 0.0067(10) 0.0108(10)
C10 0.0200(12) 0.0313(14) 0.0165(12) 0.0122(11) 0.0031(10) 0.0093(11)
C11 0.0166(11) 0.0217(12) 0.0163(11) 0.0084(10) 0.0021(9) 0.0076(10)
C12 0.0262(14) 0.0506(19) 0.0244(14) 0.0254(14) 0.0070(11) 0.0110(13)
C13 0.0285(15) 0.0385(16) 0.0319(15) 0.0222(13) 0.0133(12) 0.0110(13)
C14 0.0198(12) 0.0294(14) 0.0242(13) 0.0095(11) 0.0065(10) 0.0076(11)
Br2 0.02611(15) 0.02644(15) 0.01466(14) 0.00659(11) 0.00396(11) 0.00813(12)
O1 0.0180(9) 0.0278(10) 0.0157(8) 0.0071(7) 0.0019(7) 0.0022(7)
O2 0.0198(9) 0.0354(11) 0.0181(9) 0.0156(8) 0.0033(7) 0.0096(8)
O3 0.0365(12) 0.0313(11) 0.0258(10) 0.0076(9) 0.0009(9) 0.0192(10)
O4 0.0375(12) 0.0310(11) 0.0184(10) 0.0042(8) -0.0059(8) 0.0177(9)
N2 0.0213(10) 0.0142(10) 0.0190(11) 0.0046(8) 0.0005(8) 0.0047(8)
C15 0.0173(11) 0.0183(11) 0.0146(11) 0.0059(9) 0.0010(9) 0.0021(9)
C16 0.0191(12) 0.0179(12) 0.0235(13) 0.0073(10) 0.0049(10) 0.0058(10)
C17 0.0163(11) 0.0180(12) 0.0190(12) 0.0065(10) -0.0010(9) 0.0030(9)
C18 0.0197(12) 0.0216(13) 0.0226(13) 0.0079(10) -0.0001(10) 0.0074(10)
C19 0.047(2) 0.054(2) 0.0268(16) 0.0138(15) -0.0081(14) 0.0252(18)
C20 0.0186(12) 0.0155(11) 0.0184(12) 0.0041(9) -0.0028(9) 0.0033(9)
C21 0.0309(14) 0.0189(12) 0.0245(13) 0.0030(10) 0.0000(11) 0.0136(11)
C22 0.0184(11) 0.0165(11) 0.0177(12) 0.0080(10) 0.0012(9) 0.0015(9)
C23 0.0200(12) 0.0212(12) 0.0185(12) 0.0105(10) 0.0020(9) 0.0063(10)
C24 0.0190(12) 0.0281(13) 0.0137(11) 0.0100(10) 0.0002(9) 0.0048(10)
C25 0.0172(11) 0.0215(12) 0.0146(11) 0.0082(9) 0.0010(9) 0.0066(10)
C26 0.0308(15) 0.055(2) 0.0201(13) 0.0228(14) 0.0078(12) 0.0142(14)
C27 0.0299(15) 0.0425(17) 0.0259(14) 0.0207(13) 0.0117(12) 0.0128(13)
C28 0.0244(13) 0.0298(14) 0.0218(13) 0.0104(11) 0.0091(11) 0.0087(11)
Br3 0.03986(19) 0.03768(19) 0.02632(17) 0.01026(14) 0.00852(14) -0.00324(15)

loop_
_atom_type_symbol
_atom_type_description
_atom_type_scat_dispersion_real
_atom_type_scat_dispersion_imag
_atom_type_scat_source
C C 0.0181 0.0091 'International Tables Vol C Tables 4.2.6.8 and 6.1.1.4'
H H 0.0000 0.0000 'International Tables Vol C Tables 4.2.6.8 and 6.1.1.4'
Br Br -0.6763 1.2805 'International Tables Vol C Tables 4.2.6.8 and 6.1.1.4'
N N 0.0311 0.0180 'International Tables Vol C Tables 4.2.6.8 and 6.1.1.4'
O O 0.0492 0.0322 'International Tables Vol C Tables 4.2.6.8 and 6.1.1.4'

loop_
_exptl_crystal_face_index_h
_exptl_crystal_face_index_k
_exptl_crystal_face_index_l
_exptl_crystal_face_perp_dist
1 -6 -3 0.1012
-2 9 -2 0.0820
-1 7 1 0.0915
5 1 3 0.1065
5 5 -2 0.1203
-4 4 -7 0.1467
3 -1 -5 0.0960
-7 0 4 0.0964
-6 -2 6 0.0914
-5 -3 7 0.0936
2 -9 2 0.0821
2 2 -5 0.1132
0 -2 5 0.1424
2 -4 5 0.1235
-1 5 2 0.0962
-1 -5 2 0.0736
-3 5 1 0.0741
-5 5 1 0.0882
-4 5 3 0.0920
-2 -5 5 0.0837
-5 -2 -1 0.1242
7 -2 1 0.0762
-1 -5 -1 0.0911
-2 0 -8 0.1409
3 1 -5 0.0964
-5 4 -6 0.1451
-3 5 0 0.0759
3 -5 1 0.0871
3 -5 -3 0.0898

loop_
_geom_angle_atom_site_label_1
_geom_angle_atom_site_label_2
_geom_angle_atom_site_label_3
_geom_angle
_geom_angle_site_symmetry_1
_geom_angle_site_symmetry_3
_geom_angle_publ_flag
C11 O5 C14 110.7(2) . . ?
C11 O6 C12 111.4(2) . . ?
C4 O8 C5 115.6(3) . . ?
C6 N1 C7 122.4(2) . . ?
C6 N1 C8 116.7(2) . . ?
C7 N1 C8 121.0(2) . . ?
C2 C1 Br1 118.2(2) . . ?
C2 C1 C7 121.4(2) . . ?
C7 C1 Br1 120.38(19) . . ?
C1 C2 H2 120.8 . . ?
C1 C2 C3 118.3(2) . . ?
C3 C2 H2 120.8 . . ?
C2 C3 C4 119.1(2) . . ?
C6 C3 C2 119.9(2) . . ?
C6 C3 C4 121.0(2) . . ?
O7 C4 O8 125.3(3) . . ?
O7 C4 C3 122.9(3) . . ?
O8 C4 C3 111.7(2) . . ?
O8 C5 H5A 109.5 . . ?
O8 C5 H5B 109.5 . . ?
O8 C5 H5C 109.5 . . ?
H5A C5 H5B 109.5 . . ?
H5A C5 H5C 109.5 . . ?
H5B C5 H5C 109.5 . . ?
N1 C6 C3 120.4(2) . . ?
N1 C6 H6 119.8 . . ?
C3 C6 H6 119.8 . . ?
N1 C7 C1 117.6(2) . . ?
N1 C7 C9 120.1(2) . . ?
C1 C7 C9 122.4(2) . . ?
N1 C8 H8A 109.5 . . ?
N1 C8 H8B 109.5 . . ?
N1 C8 H8C 109.5 . . ?
H8A C8 H8B 109.5 . . ?
H8A C8 H8C 109.5 . . ?
H8B C8 H8C 109.5 . . ?
C7 C9 H9A 108.7 . . ?
C7 C9 H9B 108.7 . . ?
C7 C9 C10 114.2(2) . . ?
H9A C9 H9B 107.6 . . ?
C10 C9 H9A 108.7 . . ?
C10 C9 H9B 108.7 . . ?
C9 C10 H10A 108.7 . . ?
C9 C10 H10B 108.7 . . ?
H10A C10 H10B 107.6 . . ?
C11 C10 C9 114.2(2) . . ?
C11 C10 H10A 108.7 . . ?
C11 C10 H10B 108.7 . . ?
O5 C11 O6 111.6(2) . . ?
O5 C11 C10 108.5(2) . . ?
O5 C11 H11 109.6 . . ?
O6 C11 C10 108.0(2) . . ?
O6 C11 H11 109.6 . . ?
C10 C11 H11 109.6 . . ?
O6 C12 H12A 109.6 . . ?
O6 C12 H12B 109.6 . . ?
O6 C12 C13 110.4(2) . . ?
H12A C12 H12B 108.1 . . ?
C13 C12 H12A 109.6 . . ?
C13 C12 H12B 109.6 . . ?
C12 C13 H13A 109.8 . . ?
C12 C13 H13B 109.8 . . ?
H13A C13 H13B 108.2 . . ?
C14 C13 C12 109.5(2) . . ?
C14 C13 H13A 109.8 . . ?
C14 C13 H13B 109.8 . . ?
O5 C14 C13 110.2(2) . . ?
O5 C14 H14A 109.6 . . ?
O5 C14 H14B 109.6 . . ?
C13 C14 H14A 109.6 . . ?
C13 C14 H14B 109.6 . . ?
H14A C14 H14B 108.1 . . ?
C25 O1 C28 110.6(2) . . ?
C25 O2 C26 111.2(2) . . ?
C18 O4 C19 115.5(2) . . ?
C20 N2 C21 117.0(2) . . ?
C20 N2 C22 122.5(2) . . ?
C22 N2 C21 120.4(2) . . ?
C16 C15 Br2 118.2(2) . . ?
C16 C15 C22 121.5(2) . . ?
C22 C15 Br2 120.19(19) . . ?
C15 C16 H16 120.6 . . ?
C15 C16 C17 118.9(2) . . ?
C17 C16 H16 120.6 . . ?
C16 C17 C18 119.3(2) . . ?
C20 C17 C16 119.2(2) . . ?
C20 C17 C18 121.5(2) . . ?
O3 C18 O4 125.8(3) . . ?
O3 C18 C17 122.6(3) . . ?
O4 C18 C17 111.6(2) . . ?
O4 C19 H19A 109.5 . . ?
O4 C19 H19B 109.5 . . ?
O4 C19 H19C 109.5 . . ?
H19A C19 H19B 109.5 . . ?
H19A C19 H19C 109.5 . . ?
H19B C19 H19C 109.5 . . ?
N2 C20 C17 120.3(2) . . ?
N2 C20 H20 119.9 . . ?
C17 C20 H20 119.9 . . ?
N2 C21 H21A 109.5 . . ?
N2 C21 H21B 109.5 . . ?
N2 C21 H21C 109.5 . . ?
H21A C21 H21B 109.5 . . ?
H21A C21 H21C 109.5 . . ?
H21B C21 H21C 109.5 . . ?
N2 C22 C15 117.3(2) . . ?
N2 C22 C23 120.1(2) . . ?
C15 C22 C23 122.6(2) . . ?
C22 C23 H23A 109.0 . . ?
C22 C23 H23B 109.0 . . ?
C22 C23 C24 112.8(2) . . ?
H23A C23 H23B 107.8 . . ?
C24 C23 H23A 109.0 . . ?
C24 C23 H23B 109.0 . . ?
C23 C24 H24A 108.7 . . ?
C23 C24 H24B 108.7 . . ?
H24A C24 H24B 107.6 . . ?
C25 C24 C23 114.3(2) . . ?
C25 C24 H24A 108.7 . . ?
C25 C24 H24B 108.7 . . ?
O1 C25 C24 107.9(2) . . ?
O1 C25 H25 109.8 . . ?
O2 C25 O1 111.2(2) . . ?
O2 C25 C24 108.4(2) . . ?
O2 C25 H25 109.8 . . ?
C24 C25 H25 109.8 . . ?
O2 C26 H26A 109.7 . . ?
O2 C26 H26B 109.7 . . ?
O2 C26 C27 109.9(2) . . ?
H26A C26 H26B 108.2 . . ?
C27 C26 H26A 109.7 . . ?
C27 C26 H26B 109.7 . . ?
C26 C27 H27A 109.8 . . ?
C26 C27 H27B 109.8 . . ?
H27A C27 H27B 108.3 . . ?
C28 C27 C26 109.2(3) . . ?
C28 C27 H27A 109.8 . . ?
C28 C27 H27B 109.8 . . ?
O1 C28 C27 110.1(2) . . ?
O1 C28 H28A 109.6 . . ?
O1 C28 H28B 109.6 . . ?
C27 C28 H28A 109.6 . . ?
C27 C28 H28B 109.6 . . ?
H28A C28 H28B 108.2 . . ?

loop_
_geom_bond_atom_site_label_1
_geom_bond_atom_site_label_2
_geom_bond_distance
_geom_bond_site_symmetry_2
_geom_bond_publ_flag
Br1 C1 1.886(3) . ?
O5 C11 1.406(3) . ?
O5 C14 1.437(3) . ?
O6 C11 1.413(3) . ?
O6 C12 1.434(3) . ?
O7 C4 1.202(4) . ?
O8 C4 1.321(4) . ?
O8 C5 1.456(4) . ?
N1 C6 1.347(4) . ?
N1 C7 1.361(4) . ?
N1 C8 1.478(3) . ?
C1 C2 1.385(4) . ?
C1 C7 1.399(4) . ?
C2 H2 0.9500 . ?
C2 C3 1.387(4) . ?
C3 C4 1.498(4) . ?
C3 C6 1.376(4) . ?
C5 H5A 0.9800 . ?
C5 H5B 0.9800 . ?
C5 H5C 0.9800 . ?
C6 H6 0.9500 . ?
C7 C9 1.509(3) . ?
C8 H8A 0.9800 . ?
C8 H8B 0.9800 . ?
C8 H8C 0.9800 . ?
C9 H9A 0.9900 . ?
C9 H9B 0.9900 . ?
C9 C10 1.543(4) . ?
C10 H10A 0.9900 . ?
C10 H10B 0.9900 . ?
C10 C11 1.513(4) . ?
C11 H11 1.0000 . ?
C12 H12A 0.9900 . ?
C12 H12B 0.9900 . ?
C12 C13 1.515(4) . ?
C13 H13A 0.9900 . ?
C13 H13B 0.9900 . ?
C13 C14 1.513(4) . ?
C14 H14A 0.9900 . ?
C14 H14B 0.9900 . ?
Br2 C15 1.885(3) . ?
O1 C25 1.411(3) . ?
O1 C28 1.443(3) . ?
O2 C25 1.407(3) . ?
O2 C26 1.444(3) . ?
O3 C18 1.201(4) . ?
O4 C18 1.326(4) . ?
O4 C19 1.455(4) . ?
N2 C20 1.356(3) . ?
N2 C21 1.482(3) . ?
N2 C22 1.357(3) . ?
C15 C16 1.384(4) . ?
C15 C22 1.395(4) . ?
C16 H16 0.9500 . ?
C16 C17 1.386(4) . ?
C17 C18 1.500(3) . ?
C17 C20 1.381(4) . ?
C19 H19A 0.9800 . ?
C19 H19B 0.9800 . ?
C19 H19C 0.9800 . ?
C20 H20 0.9500 . ?
C21 H21A 0.9800 . ?
C21 H21B 0.9800 . ?
C21 H21C 0.9800 . ?
C22 C23 1.505(3) . ?
C23 H23A 0.9900 . ?
C23 H23B 0.9900 . ?
C23 C24 1.540(4) . ?
C24 H24A 0.9900 . ?
C24 H24B 0.9900 . ?
C24 C25 1.514(4) . ?
C25 H25 1.0000 . ?
C26 H26A 0.9900 . ?
C26 H26B 0.9900 . ?
C26 C27 1.517(5) . ?
C27 H27A 0.9900 . ?
C27 H27B 0.9900 . ?
C27 C28 1.510(4) . ?
C28 H28A 0.9900 . ?
C28 H28B 0.9900 . ?

loop_
_geom_torsion_atom_site_label_1
_geom_torsion_atom_site_label_2
_geom_torsion_atom_site_label_3
_geom_torsion_atom_site_label_4
_geom_torsion
_geom_torsion_site_symmetry_1
_geom_torsion_site_symmetry_2
_geom_torsion_site_symmetry_3
_geom_torsion_site_symmetry_4
_geom_torsion_publ_flag
Br1 C1 C2 C3 -178.8(2) . . . . ?
Br1 C1 C7 N1 179.53(18) . . . . ?
Br1 C1 C7 C9 -0.1(3) . . . . ?
O6 C12 C13 C14 -51.6(4) . . . . ?
N1 C7 C9 C10 -103.1(3) . . . . ?
C1 C2 C3 C4 178.3(2) . . . . ?
C1 C2 C3 C6 -0.5(4) . . . . ?
C1 C7 C9 C10 76.5(3) . . . . ?
C2 C1 C7 N1 2.0(4) . . . . ?
C2 C1 C7 C9 -177.6(2) . . . . ?
C2 C3 C4 O7 -9.2(4) . . . . ?
C2 C3 C4 O8 172.2(3) . . . . ?
C2 C3 C6 N1 1.4(4) . . . . ?
C4 C3 C6 N1 -177.4(3) . . . . ?
C5 O8 C4 O7 -2.3(5) . . . . ?
C5 O8 C4 C3 176.2(3) . . . . ?
C6 N1 C7 C1 -1.1(4) . . . . ?
C6 N1 C7 C9 178.6(2) . . . . ?
C6 C3 C4 O7 169.6(3) . . . . ?
C6 C3 C4 O8 -9.0(4) . . . . ?
C7 N1 C6 C3 -0.6(4) . . . . ?
C7 C1 C2 C3 -1.2(4) . . . . ?
C7 C9 C10 C11 64.1(3) . . . . ?
C8 N1 C6 C3 -178.6(2) . . . . ?
C8 N1 C7 C1 176.8(2) . . . . ?
C8 N1 C7 C9 -3.5(4) . . . . ?
C9 C10 C11 O5 177.1(2) . . . . ?
C9 C10 C11 O6 -61.7(3) . . . . ?
C11 O5 C14 C13 -57.8(3) . . . . ?
C11 O6 C12 C13 55.9(3) . . . . ?
C12 O6 C11 O5 -61.3(3) . . . . ?
C12 O6 C11 C10 179.5(2) . . . . ?
C12 C13 C14 O5 52.6(3) . . . . ?
C14 O5 C11 O6 62.1(3) . . . . ?
C14 O5 C11 C10 -179.0(2) . . . . ?
Br2 C15 C16 C17 -177.1(2) . . . . ?
Br2 C15 C22 N2 -178.73(18) . . . . ?
Br2 C15 C22 C23 5.1(3) . . . . ?
O2 C26 C27 C28 -52.6(4) . . . . ?
N2 C22 C23 C24 -101.8(3) . . . . ?
C15 C16 C17 C18 175.5(2) . . . . ?
C15 C16 C17 C20 -3.0(4) . . . . ?
C15 C22 C23 C24 74.2(3) . . . . ?
C16 C15 C22 N2 4.9(4) . . . . ?
C16 C15 C22 C23 -171.2(2) . . . . ?
C16 C17 C18 O3 -4.1(4) . . . . ?
C16 C17 C18 O4 178.5(3) . . . . ?
C16 C17 C20 N2 2.5(4) . . . . ?
C18 C17 C20 N2 -176.0(2) . . . . ?
C19 O4 C18 O3 0.1(5) . . . . ?
C19 O4 C18 C17 177.5(3) . . . . ?
C20 N2 C22 C15 -5.6(4) . . . . ?
C20 N2 C22 C23 170.6(2) . . . . ?
C20 C17 C18 O3 174.4(3) . . . . ?
C20 C17 C18 O4 -3.0(4) . . . . ?
C21 N2 C20 C17 -177.5(3) . . . . ?
C21 N2 C22 C15 173.9(2) . . . . ?
C21 N2 C22 C23 -9.8(4) . . . . ?
C22 N2 C20 C17 2.0(4) . . . . ?
C22 C15 C16 C17 -0.7(4) . . . . ?
C22 C23 C24 C25 67.4(3) . . . . ?
C23 C24 C25 O1 175.1(2) . . . . ?
C23 C24 C25 O2 -64.4(3) . . . . ?
C25 O1 C28 C27 -58.1(3) . . . . ?
C25 O2 C26 C27 57.2(3) . . . . ?
C26 O2 C25 O1 -62.2(3) . . . . ?
C26 O2 C25 C24 179.4(2) . . . . ?
C26 C27 C28 O1 53.3(3) . . . . ?
C28 O1 C25 O2 62.4(3) . . . . ?
C28 O1 C25 C24 -178.9(2) . . . . ?

loop_
_exptl_oxdiff_crystal_face_indexfrac_h
_exptl_oxdiff_crystal_face_indexfrac_k
_exptl_oxdiff_crystal_face_indexfrac_l
_exptl_oxdiff_crystal_face_x
_exptl_oxdiff_crystal_face_y
_exptl_oxdiff_crystal_face_z
0.5898 -5.9605 -3.2622 -0.2271 -0.9458 0.2319
-2.2754 8.5822 -2.3613 0.2090 0.8690 0.4485
-1.2080 7.2052 1.4935 0.2336 0.9723 -0.0088
5.0007 0.9992 2.9991 -0.4777 0.5981 -0.6420
5.0003 5.0003 -2.0003 -0.6690 0.8387 -0.1337
-4.1509 4.2857 -6.6529 0.2437 -0.0594 0.9680
3.0003 -1.0001 -4.9990 -0.5722 -0.2481 0.2590
-6.7341 -0.3990 3.6783 0.9644 -0.2318 0.1275
-5.8283 -1.8893 6.2227 0.9542 -0.2290 -0.1927
-5.1388 -2.5741 7.2744 0.9116 -0.2187 -0.3481
2.1812 -8.5229 1.9567 -0.2140 -0.8901 -0.4023
2.0000 2.0005 -4.9993 -0.4404 0.0917 0.3510
0.0002 -2.0008 4.9992 0.1985 0.0248 -0.4949
2.0006 -4.0013 4.9993 -0.0506 -0.1241 -0.6522
-1.0003 5.0008 1.9991 0.2213 0.7213 -0.0872
-0.9998 -5.0008 2.0001 0.1852 -0.6057 -0.1541
-3.0006 5.0011 0.9994 0.4221 0.5467 0.1530
-5.0009 5.0014 0.9995 0.6640 0.4302 0.2969
-4.0007 5.0011 2.9990 0.6253 0.6045 0.0324
-1.9999 -5.0010 4.9996 0.4296 -0.4898 -0.3711
-5.0006 -1.9996 -0.9994 0.5564 -0.6147 0.4427
6.7901 -1.8557 0.7359 -0.7976 0.1921 -0.5718
-0.9999 -5.0006 -0.9993 0.0618 -0.7797 0.1348
-1.6616 0.4706 -7.7352 -0.1157 -0.4834 0.8677
3.0002 1.0002 -4.9992 -0.5650 0.0173 0.2723
-4.6738 4.0570 -5.9781 0.3338 -0.0811 0.9391
-3.0006 5.0012 -0.0004 0.3809 0.4887 0.2493
3.0007 -5.0013 1.0002 -0.3398 -0.4307 -0.3456
3.0006 -5.0009 -2.9990 -0.5044 -0.6628 0.0396

loop_
_smtbx_masks_void_nr
_smtbx_masks_void_average_x
_smtbx_masks_void_average_y
_smtbx_masks_void_average_z
_smtbx_masks_void_volume
_smtbx_masks_void_count_electrons
_smtbx_masks_void_content
1 0.500 0.500 -0.384 352.4 148.0 ?
